data_4117438
loop_
_publ_author_name
'Miao Yu'
'Ismail Ibrahem'
'Masayuki Hasegawa'
'Richard R. Schrock'
'Amir H. Hoveyda'

_publ_section_title
;
 Enol Ethers as Substrates for EfficientZ- and Enantioselective
 Ring-Opening/Cross-Metathesis Reactions Promoted by Stereogenic-at-Mo
 Complexes: Utility in Chemical Synthesis and Mechanistic Attributes
;
_journal_name_full 'Journal of the American Chemical Society'
_journal_page_first 2788
_journal_page_last 2799
_journal_paper_doi 10.1021/ja210946z
_journal_volume 134
_journal_year 2012
_chemical_formula_sum 'C59 H82 Br2 Mo N2 O2 Si'
_chemical_formula_weight 1135.12
_chemical_name_common Mo(NAr)(CHCMe2Ph)(2,5-Me2Pyr)(monoBitet)
_chemical_name_systematic
;
 ?
;
_space_group_IT_number 4
_symmetry_cell_setting monoclinic
_symmetry_space_group_name_Hall 'P 2yb'
_symmetry_space_group_name_H-M 'P 1 21 1'
_atom_sites_solution_hydrogens geom
_atom_sites_solution_primary direct
_atom_sites_solution_secondary difmap
_audit_creation_method SHELXL-97
_cell_angle_alpha 90.00
_cell_angle_beta 103.2760(10)
_cell_angle_gamma 90.00
_cell_formula_units_Z 4
_cell_length_a 14.8369(12)
_cell_length_b 14.6098(12)
_cell_length_c 27.373(2)
_cell_measurement_reflns_used 9761
_cell_measurement_temperature 100(2)
_cell_measurement_theta_max 29.70
_cell_measurement_theta_min 2.29
_cell_volume 5774.9(8)
_computing_cell_refinement 'Bruker SMART'
_computing_data_collection 'Bruker SMART'
_computing_data_reduction 'Bruker SAINT'
_computing_molecular_graphics 'Bruker SHELXTL'
_computing_publication_material 'Bruker SHELXTL'
_computing_structure_refinement 'SHELXL-97 (Sheldrick, 1997)'
_computing_structure_solution 'SHELXS-97 (Sheldrick, 1990)'
_diffrn_ambient_temperature 100(2)
_diffrn_measured_fraction_theta_full 1.000
_diffrn_measured_fraction_theta_max 1.000
_diffrn_measurement_device_type 'CCD area detector'
_diffrn_measurement_method 'phi and omega scans'
_diffrn_radiation_monochromator graphite
_diffrn_radiation_source 'fine-focus sealed tube'
_diffrn_radiation_type MoK\a
_diffrn_radiation_wavelength 0.71073
_diffrn_reflns_av_R_equivalents 0.0388
_diffrn_reflns_av_sigmaI/netI 0.0534
_diffrn_reflns_limit_h_max 20
_diffrn_reflns_limit_h_min -20
_diffrn_reflns_limit_k_max 20
_diffrn_reflns_limit_k_min -20
_diffrn_reflns_limit_l_max 38
_diffrn_reflns_limit_l_min -38
_diffrn_reflns_number 128277
_diffrn_reflns_theta_full 29.57
_diffrn_reflns_theta_max 29.57
_diffrn_reflns_theta_min 0.76
_exptl_absorpt_coefficient_mu 1.672
_exptl_absorpt_correction_T_max 0.6338
_exptl_absorpt_correction_T_min 0.3480
_exptl_absorpt_correction_type Semi-empirical
_exptl_crystal_colour orange
_exptl_crystal_density_diffrn 1.306
_exptl_crystal_density_meas 0
_exptl_crystal_description plate
_exptl_crystal_F_000 2368
_exptl_crystal_size_max 0.80
_exptl_crystal_size_mid 0.60
_exptl_crystal_size_min 0.30
_refine_diff_density_max 1.287
_refine_diff_density_min -0.488
_refine_diff_density_rms 0.081
_refine_ls_abs_structure_details 'Flack H D (1983), Acta Cryst. A39, 876-881'
_refine_ls_abs_structure_Flack 0.002(3)
_refine_ls_extinction_method none
_refine_ls_goodness_of_fit_ref 1.023
_refine_ls_hydrogen_treatment mixed
_refine_ls_matrix_type full
_refine_ls_number_parameters 1232
_refine_ls_number_reflns 32378
_refine_ls_number_restraints 161
_refine_ls_restrained_S_all 1.021
_refine_ls_R_factor_all 0.0418
_refine_ls_R_factor_gt 0.0319
_refine_ls_shift/su_max 0.001
_refine_ls_shift/su_mean 0.000
_refine_ls_structure_factor_coef Fsqd
_refine_ls_weighting_details 'calc w=1/[\s^2^(Fo^2^)+(0.0356P)^2^+0.0787P] where P=(Fo^2^+2Fc^2^)/3'
_refine_ls_weighting_scheme calc
_refine_ls_wR_factor_gt 0.0723
_refine_ls_wR_factor_ref 0.0766
_reflns_number_gt 28513
_reflns_number_total 32378
_reflns_threshold_expression >2sigma(I)
_cod_data_source_file ja210946z_si_003.cif
_cod_data_source_block 07190
_cod_original_cell_volume 5774.8(8)
_cod_database_code 4117438

loop_
_symmetry_equiv_pos_as_xyz
'x, y, z'
'-x, y+1/2, -z'

loop_
_atom_site_label
_atom_site_type_symbol
_atom_site_fract_x
_atom_site_fract_y
_atom_site_fract_z
_atom_site_U_iso_or_equiv
_atom_site_adp_type
_atom_site_occupancy
_atom_site_symmetry_multiplicity
_atom_site_calc_flag
_atom_site_refinement_flags
_atom_site_disorder_assembly
_atom_site_disorder_group
Mo1A Mo 0.636917(13) -0.028875(13) 0.653856(7) 0.01371(4) Uani 1 1 d . . .
C1A C 0.67472(17) -0.14458(16) 0.63566(9) 0.0191(5) Uani 1 1 d D . .
H1A H 0.6427(17) -0.1469(19) 0.5984(6) 0.023 Uiso 1 1 d D . .
C2A C 0.72025(18) -0.23500(17) 0.65442(9) 0.0233(5) Uani 1 1 d . . .
C3A C 0.73691(19) -0.24054(18) 0.71224(9) 0.0267(6) Uani 1 1 d . . .
H3AA H 0.7797 -0.1919 0.7275 0.040 Uiso 1 1 calc R . .
H3AB H 0.7637 -0.3002 0.7238 0.040 Uiso 1 1 calc R . .
H3AC H 0.6779 -0.2330 0.7221 0.040 Uiso 1 1 calc R . .
C4A C 0.6532(2) -0.31362(18) 0.63251(11) 0.0339(7) Uani 1 1 d . . .
H4AA H 0.6407 -0.3120 0.5958 0.051 Uiso 1 1 calc R . .
H4AB H 0.5950 -0.3062 0.6433 0.051 Uiso 1 1 calc R . .
H4AC H 0.6814 -0.3725 0.6446 0.051 Uiso 1 1 calc R . .
C5A C 0.8104(2) -0.24176(18) 0.63600(10) 0.0290(6) Uani 1 1 d . . .
C6A C 0.8960(2) -0.2205(2) 0.66770(12) 0.0351(7) Uani 1 1 d . . .
H6AA H 0.8991 -0.2051 0.7018 0.042 Uiso 1 1 calc R . .
C7A C 0.9760(2) -0.2216(2) 0.65013(15) 0.0493(9) Uani 1 1 d . . .
H7AA H 1.0337 -0.2073 0.6722 0.059 Uiso 1 1 calc R . .
C8A C 0.9728(3) -0.2435(3) 0.60087(17) 0.0630(12) Uani 1 1 d . . .
H8AA H 1.0278 -0.2442 0.5887 0.076 Uiso 1 1 calc R . .
C9A C 0.8874(3) -0.2646(3) 0.56898(15) 0.0619(12) Uani 1 1 d . . .
H9AA H 0.8843 -0.2797 0.5349 0.074 Uiso 1 1 calc R . .
C10A C 0.8080(3) -0.2635(2) 0.58664(12) 0.0437(8) Uani 1 1 d . . .
H10A H 0.7504 -0.2780 0.5645 0.052 Uiso 1 1 calc R . .
N1A N 0.68545(13) -0.02545(14) 0.71772(6) 0.0162(4) Uani 1 1 d . . .
C11A C 0.72699(15) -0.01926(16) 0.76888(8) 0.0168(4) Uani 1 1 d . . .
C12A C 0.82469(16) -0.01538(16) 0.78388(8) 0.0192(5) Uani 1 1 d . . .
C13A C 0.86478(17) -0.01804(18) 0.83503(9) 0.0229(5) Uani 1 1 d . . .
H13A H 0.9303 -0.0189 0.8462 0.028 Uiso 1 1 calc R . .
C14A C 0.81021(18) -0.01948(18) 0.86991(8) 0.0231(5) Uani 1 1 d . . .
H14A H 0.8388 -0.0224 0.9047 0.028 Uiso 1 1 calc R . .
C15A C 0.71467(18) -0.01669(17) 0.85464(8) 0.0225(5) Uani 1 1 d . . .
H15A H 0.6786 -0.0138 0.8791 0.027 Uiso 1 1 calc R . .
C16A C 0.67040(16) -0.01810(16) 0.80361(8) 0.0179(4) Uani 1 1 d . . .
C17A C 0.88189(17) -0.00349(18) 0.74507(9) 0.0230(5) Uani 1 1 d . . .
H17A H 0.8516 -0.0398 0.7148 0.028 Uiso 1 1 calc R . .
C18A C 0.98208(18) -0.0372(2) 0.76226(11) 0.0373(7) Uani 1 1 d . . .
H18A H 0.9822 -0.1018 0.7720 0.056 Uiso 1 1 calc R . .
H18B H 1.0144 -0.0009 0.7911 0.056 Uiso 1 1 calc R . .
H18C H 1.0137 -0.0305 0.7347 0.056 Uiso 1 1 calc R . .
C19A C 0.8798(2) 0.09773(19) 0.72947(10) 0.0299(6) Uani 1 1 d . . .
H19A H 0.8153 0.1180 0.7183 0.045 Uiso 1 1 calc R . .
H19B H 0.9115 0.1049 0.7020 0.045 Uiso 1 1 calc R . .
H19C H 0.9111 0.1348 0.7582 0.045 Uiso 1 1 calc R . .
C20A C 0.56556(16) -0.01497(18) 0.78682(8) 0.0219(5) Uani 1 1 d . . .
H20A H 0.5481 -0.0338 0.7508 0.026 Uiso 1 1 calc R . .
C21A C 0.5177(2) -0.0799(2) 0.81628(11) 0.0403(8) Uani 1 1 d . . .
H21A H 0.5403 -0.1424 0.8137 0.060 Uiso 1 1 calc R . .
H21B H 0.4507 -0.0780 0.8025 0.060 Uiso 1 1 calc R . .
H21C H 0.5314 -0.0613 0.8516 0.060 Uiso 1 1 calc R . .
C22A C 0.5310(2) 0.0834(2) 0.79037(12) 0.0339(7) Uani 1 1 d . . .
H22A H 0.5622 0.1245 0.7712 0.051 Uiso 1 1 calc R . .
H22B H 0.5447 0.1026 0.8256 0.051 Uiso 1 1 calc R . .
H22C H 0.4640 0.0858 0.7765 0.051 Uiso 1 1 calc R . .
N2A N 0.70582(14) 0.06182(14) 0.62022(7) 0.0187(4) Uani 1 1 d . . .
C23A C 0.68675(18) 0.15470(17) 0.62734(9) 0.0220(5) Uani 1 1 d . . .
C24A C 0.7461(2) 0.20753(19) 0.60766(10) 0.0290(6) Uani 1 1 d . . .
H24A H 0.7478 0.2725 0.6069 0.035 Uiso 1 1 calc R . .
C25A C 0.80448(18) 0.14703(19) 0.58857(10) 0.0258(6) Uani 1 1 d . . .
H25A H 0.8531 0.1648 0.5732 0.031 Uiso 1 1 calc R . .
C26A C 0.77965(17) 0.05978(18) 0.59580(9) 0.0210(5) Uani 1 1 d . . .
C27A C 0.6115(2) 0.18259(18) 0.65258(11) 0.0319(6) Uani 1 1 d . . .
H27A H 0.6087 0.2495 0.6540 0.048 Uiso 1 1 calc R . .
H27B H 0.6246 0.1577 0.6867 0.048 Uiso 1 1 calc R . .
H27C H 0.5520 0.1588 0.6335 0.048 Uiso 1 1 calc R . .
C28A C 0.81790(19) -0.0274(2) 0.58120(10) 0.0294(6) Uani 1 1 d . . .
H28A H 0.8692 -0.0141 0.5652 0.044 Uiso 1 1 calc R . .
H28B H 0.7693 -0.0607 0.5576 0.044 Uiso 1 1 calc R . .
H28C H 0.8405 -0.0650 0.6112 0.044 Uiso 1 1 calc R . .
O1A O 0.50294(11) -0.02081(12) 0.63436(6) 0.0182(3) Uani 1 1 d . . .
C29A C 0.42835(15) -0.06817(15) 0.60944(8) 0.0152(4) Uani 1 1 d . . .
C30A C 0.40339(16) -0.15204(15) 0.62742(8) 0.0162(4) Uani 1 1 d . . .
C31A C 0.32423(16) -0.19803(16) 0.60222(8) 0.0185(4) Uani 1 1 d . . .
H31A H 0.3085 -0.2550 0.6148 0.022 Uiso 1 1 calc R . .
C32A C 0.26751(16) -0.16156(16) 0.55873(8) 0.0174(5) Uani 1 1 d . . .
C33A C 0.18348(17) -0.21474(17) 0.53256(9) 0.0234(5) Uani 1 1 d . . .
H33A H 0.1571 -0.2467 0.5580 0.028 Uiso 1 1 calc R . .
H33B H 0.2023 -0.2618 0.5108 0.028 Uiso 1 1 calc R . .
C34A C 0.10939(17) -0.15382(18) 0.50069(9) 0.0247(5) Uani 1 1 d . . .
H34A H 0.0593 -0.1920 0.4805 0.030 Uiso 1 1 calc R . .
H34B H 0.0821 -0.1136 0.5226 0.030 Uiso 1 1 calc R . .
C35A C 0.15368(18) -0.09618(18) 0.46631(9) 0.0238(5) Uani 1 1 d . . .
H35A H 0.1051 -0.0602 0.4434 0.029 Uiso 1 1 calc R . .
H35B H 0.1831 -0.1370 0.4456 0.029 Uiso 1 1 calc R . .
C36A C 0.22636(16) -0.03119(17) 0.49611(8) 0.0197(5) Uani 1 1 d . . .
H36A H 0.2643 -0.0069 0.4736 0.024 Uiso 1 1 calc R . .
H36B H 0.1946 0.0212 0.5078 0.024 Uiso 1 1 calc R . .
C37A C 0.28975(16) -0.07589(16) 0.54107(8) 0.0163(4) Uani 1 1 d . . .
C38A C 0.36947(15) -0.02909(16) 0.56696(8) 0.0155(4) Uani 1 1 d . . .
C39A C 0.39033(15) 0.06565(15) 0.55123(8) 0.0152(4) Uani 1 1 d . . .
C40A C 0.33768(16) 0.13835(16) 0.56342(8) 0.0172(4) Uani 1 1 d . . .
C41A C 0.35385(18) 0.22607(16) 0.54725(10) 0.0228(5) Uani 1 1 d . . .
C42A C 0.42315(19) 0.24202(17) 0.52218(10) 0.0244(5) Uani 1 1 d . . .
H42A H 0.4337 0.3026 0.5122 0.029 Uiso 1 1 calc R . .
C43A C 0.47787(18) 0.17106(17) 0.51126(9) 0.0219(5) Uani 1 1 d D A .
C44A C 0.55222(19) 0.19253(18) 0.48296(10) 0.0263(6) Uani 1 1 d DU . .
H44A H 0.5221 0.2166 0.4494 0.032 Uiso 0.689(8) 1 calc PR A 1
H44B H 0.5927 0.2414 0.5011 0.032 Uiso 0.689(8) 1 calc PR A 1
H44C H 0.6099 0.2110 0.5071 0.032 Uiso 0.311(8) 1 calc PR A 2
H44D H 0.5318 0.2443 0.4597 0.032 Uiso 0.311(8) 1 calc PR A 2
C45A C 0.6119(3) 0.1111(3) 0.47642(18) 0.0252(10) Uani 0.689(8) 1 d PDU A 1
H45A H 0.6590 0.1000 0.5079 0.030 Uiso 0.689(8) 1 calc PR A 1
H45B H 0.6446 0.1239 0.4494 0.030 Uiso 0.689(8) 1 calc PR A 1
C46A C 0.5507(3) 0.0269(3) 0.46301(17) 0.0230(10) Uani 0.689(8) 1 d PDU A 1
H46A H 0.5878 -0.0247 0.4547 0.028 Uiso 0.689(8) 1 calc PR A 1
H46B H 0.5003 0.0400 0.4333 0.028 Uiso 0.689(8) 1 calc PR A 1
C45B C 0.5720(8) 0.1070(6) 0.4524(4) 0.027(2) Uani 0.311(8) 1 d PDU A 2
H45C H 0.5175 0.0934 0.4249 0.032 Uiso 0.311(8) 1 calc PR A 2
H45D H 0.6258 0.1188 0.4376 0.032 Uiso 0.311(8) 1 calc PR A 2
C46B C 0.5922(7) 0.0262(6) 0.4888(4) 0.026(2) Uani 0.311(8) 1 d PDU A 2
H46C H 0.6119 -0.0271 0.4715 0.032 Uiso 0.311(8) 1 calc PR A 2
H46D H 0.6437 0.0424 0.5174 0.032 Uiso 0.311(8) 1 calc PR A 2
C47A C 0.50942(17) 0.00109(17) 0.50778(9) 0.0201(5) Uani 1 1 d DU . .
H47A H 0.4657 -0.0505 0.4981 0.024 Uiso 0.689(8) 1 calc PR A 1
H47B H 0.5597 -0.0193 0.5361 0.024 Uiso 0.689(8) 1 calc PR A 1
H47C H 0.5289 -0.0413 0.5365 0.024 Uiso 0.311(8) 1 calc PR A 2
H47D H 0.4655 -0.0323 0.4810 0.024 Uiso 0.311(8) 1 calc PR A 2
C48A C 0.45901(16) 0.08151(16) 0.52454(8) 0.0168(5) Uani 1 1 d D A .
O2A O 0.26682(11) 0.12223(11) 0.58674(6) 0.0181(3) Uani 1 1 d . . .
Si1A Si 0.26274(5) 0.12960(5) 0.64726(2) 0.01725(13) Uani 1 1 d . . .
C49A C 0.30750(19) 0.02251(19) 0.68171(10) 0.0263(6) Uani 1 1 d . . .
H49A H 0.3734 0.0155 0.6823 0.039 Uiso 1 1 calc R . .
H49B H 0.2732 -0.0302 0.6647 0.039 Uiso 1 1 calc R . .
H49C H 0.2994 0.0261 0.7162 0.039 Uiso 1 1 calc R . .
C50A C 0.33561(19) 0.22710(19) 0.67781(10) 0.0287(6) Uani 1 1 d . . .
H50A H 0.4004 0.2158 0.6771 0.043 Uiso 1 1 calc R . .
H50B H 0.3302 0.2329 0.7127 0.043 Uiso 1 1 calc R . .
H50C H 0.3145 0.2838 0.6597 0.043 Uiso 1 1 calc R . .
C51A C 0.13576(16) 0.14291(18) 0.64574(9) 0.0211(5) Uani 1 1 d . . .
C52A C 0.12439(19) 0.1643(2) 0.69907(10) 0.0303(6) Uani 1 1 d . . .
H52A H 0.0585 0.1713 0.6985 0.046 Uiso 1 1 calc R . .
H52B H 0.1572 0.2212 0.7110 0.046 Uiso 1 1 calc R . .
H52C H 0.1503 0.1140 0.7216 0.046 Uiso 1 1 calc R . .
C53A C 0.0920(2) 0.2214(2) 0.61091(11) 0.0331(6) Uani 1 1 d . . .
H53A H 0.0262 0.2266 0.6112 0.050 Uiso 1 1 calc R . .
H53B H 0.0981 0.2087 0.5767 0.050 Uiso 1 1 calc R . .
H53C H 0.1236 0.2789 0.6227 0.050 Uiso 1 1 calc R . .
C54A C 0.08452(19) 0.0529(2) 0.62784(11) 0.0336(6) Uani 1 1 d . . .
H54A H 0.0186 0.0599 0.6273 0.050 Uiso 1 1 calc R . .
H54B H 0.1106 0.0033 0.6509 0.050 Uiso 1 1 calc R . .
H54C H 0.0918 0.0382 0.5940 0.050 Uiso 1 1 calc R . .
Br1A Br 0.469902(17) -0.199858(17) 0.689276(9) 0.02422(6) Uani 1 1 d . . .
Br2A Br 0.27546(2) 0.324635(18) 0.555947(11) 0.03316(7) Uani 1 1 d . . .
Mo1 Mo 0.147081(13) -0.019506(13) 0.153069(7) 0.01436(4) Uani 1 1 d . . .
C1 C 0.17390(16) -0.12288(16) 0.11797(8) 0.0168(4) Uani 1 1 d D . .
H1 H 0.1436(17) -0.1061(18) 0.0848(7) 0.020 Uiso 1 1 d D . .
C2 C 0.21008(16) -0.22001(16) 0.12090(9) 0.0185(5) Uani 1 1 d . . .
C3 C 0.12811(18) -0.28367(17) 0.09782(10) 0.0250(5) Uani 1 1 d . . .
H3A H 0.1028 -0.2663 0.0628 0.037 Uiso 1 1 calc R . .
H3B H 0.0798 -0.2779 0.1168 0.037 Uiso 1 1 calc R . .
H3C H 0.1498 -0.3472 0.0993 0.037 Uiso 1 1 calc R . .
C4 C 0.24781(18) -0.24913(17) 0.17550(9) 0.0230(5) Uani 1 1 d . . .
H4A H 0.2998 -0.2095 0.1910 0.034 Uiso 1 1 calc R . .
H4B H 0.2690 -0.3128 0.1765 0.034 Uiso 1 1 calc R . .
H4C H 0.1988 -0.2437 0.1940 0.034 Uiso 1 1 calc R . .
C5 C 0.28343(17) -0.22376(16) 0.08923(9) 0.0206(5) Uani 1 1 d . . .
C6 C 0.37719(19) -0.22670(18) 0.11022(10) 0.0265(6) Uani 1 1 d . . .
H6A H 0.3982 -0.2298 0.1457 0.032 Uiso 1 1 calc R . .
C7 C 0.44173(19) -0.2251(2) 0.08041(11) 0.0320(6) Uani 1 1 d . . .
H7A H 0.5060 -0.2262 0.0958 0.038 Uiso 1 1 calc R . .
C8 C 0.4134(2) -0.2221(2) 0.02909(11) 0.0331(6) Uani 1 1 d . . .
H8A H 0.4576 -0.2219 0.0089 0.040 Uiso 1 1 calc R . .
C9 C 0.3196(2) -0.21923(19) 0.00715(10) 0.0296(6) Uani 1 1 d . . .
H9A H 0.2991 -0.2168 -0.0284 0.036 Uiso 1 1 calc R . .
C10 C 0.25580(19) -0.21997(18) 0.03684(9) 0.0260(6) Uani 1 1 d . . .
H10B H 0.1916 -0.2179 0.0213 0.031 Uiso 1 1 calc R . .
N1 N 0.19949(13) -0.04435(13) 0.21452(7) 0.0169(4) Uani 1 1 d . . .
C11 C 0.24625(16) -0.05099(15) 0.26475(8) 0.0175(5) Uani 1 1 d . . .
C12 C 0.34414(17) -0.05236(16) 0.27721(9) 0.0216(5) Uani 1 1 d . . .
C13 C 0.38853(19) -0.05682(17) 0.32807(10) 0.0253(6) Uani 1 1 d . . .
H13B H 0.4542 -0.0588 0.3376 0.030 Uiso 1 1 calc R . .
C14 C 0.3378(2) -0.05835(18) 0.36476(10) 0.0280(6) Uani 1 1 d . . .
H14B H 0.3693 -0.0614 0.3991 0.034 Uiso 1 1 calc R . .
C15 C 0.2421(2) -0.05546(18) 0.35204(9) 0.0265(6) Uani 1 1 d . . .
H15B H 0.2089 -0.0551 0.3779 0.032 Uiso 1 1 calc R . .
C16 C 0.19356(17) -0.05302(16) 0.30200(9) 0.0201(5) Uani 1 1 d . . .
C17 C 0.39938(17) -0.04411(18) 0.23752(10) 0.0240(5) Uani 1 1 d . . .
H17B H 0.3568 -0.0593 0.2046 0.029 Uiso 1 1 calc R . .
C18 C 0.4309(2) 0.0554(2) 0.23432(11) 0.0333(6) Uani 1 1 d . . .
H18D H 0.4667 0.0604 0.2085 0.050 Uiso 1 1 calc R . .
H18E H 0.4695 0.0740 0.2668 0.050 Uiso 1 1 calc R . .
H18F H 0.3765 0.0954 0.2256 0.050 Uiso 1 1 calc R . .
C19 C 0.4807(2) -0.1109(2) 0.24510(12) 0.0390(7) Uani 1 1 d . . .
H19D H 0.4581 -0.1735 0.2471 0.059 Uiso 1 1 calc R . .
H19E H 0.5257 -0.0958 0.2763 0.059 Uiso 1 1 calc R . .
H19F H 0.5106 -0.1061 0.2167 0.059 Uiso 1 1 calc R . .
C20 C 0.08878(18) -0.05044(18) 0.28823(9) 0.0238(5) Uani 1 1 d . . .
H20B H 0.0683 -0.0586 0.2511 0.029 Uiso 1 1 calc R . .
C21 C 0.0534(2) 0.0428(2) 0.30144(11) 0.0331(6) Uani 1 1 d . . .
H21D H 0.0815 0.0914 0.2853 0.050 Uiso 1 1 calc R . .
H21E H 0.0701 0.0513 0.3379 0.050 Uiso 1 1 calc R . .
H21F H -0.0142 0.0451 0.2896 0.050 Uiso 1 1 calc R . .
C22 C 0.0465(2) -0.1279(2) 0.31315(11) 0.0349(7) Uani 1 1 d . . .
H22D H 0.0700 -0.1868 0.3042 0.052 Uiso 1 1 calc R . .
H22E H -0.0210 -0.1265 0.3015 0.052 Uiso 1 1 calc R . .
H22F H 0.0636 -0.1202 0.3497 0.052 Uiso 1 1 calc R . .
N2 N 0.22244(13) 0.08289(13) 0.13157(7) 0.0173(4) Uani 1 1 d . . .
C23 C 0.20341(17) 0.17109(16) 0.14740(9) 0.0196(5) Uani 1 1 d . . .
C24 C 0.26380(19) 0.23173(18) 0.13480(11) 0.0300(6) Uani 1 1 d . . .
H24B H 0.2655 0.2959 0.1406 0.036 Uiso 1 1 calc R . .
C25 C 0.32392(18) 0.18128(18) 0.11127(11) 0.0273(6) Uani 1 1 d . . .
H25B H 0.3735 0.2060 0.0989 0.033 Uiso 1 1 calc R . .
C26 C 0.29867(17) 0.09161(17) 0.10946(9) 0.0223(5) Uani 1 1 d . . .
C27 C 0.12354(18) 0.18727(17) 0.17142(9) 0.0230(5) Uani 1 1 d . . .
H27D H 0.1210 0.2522 0.1799 0.035 Uiso 1 1 calc R . .
H27E H 0.1317 0.1504 0.2020 0.035 Uiso 1 1 calc R . .
H27F H 0.0657 0.1697 0.1480 0.035 Uiso 1 1 calc R . .
C28 C 0.34341(18) 0.01148(18) 0.09089(10) 0.0255(5) Uani 1 1 d . . .
H28D H 0.3950 0.0326 0.0769 0.038 Uiso 1 1 calc R . .
H28E H 0.2979 -0.0202 0.0648 0.038 Uiso 1 1 calc R . .
H28F H 0.3668 -0.0307 0.1188 0.038 Uiso 1 1 calc R . .
O1 O 0.01340(11) -0.00815(11) 0.13931(6) 0.0181(3) Uani 1 1 d . . .
C29 C -0.06525(15) -0.04415(15) 0.11089(8) 0.0153(4) Uani 1 1 d . . .
C30 C -0.09783(16) -0.13047(17) 0.12042(8) 0.0168(4) Uani 1 1 d . . .
C31 C -0.17963(16) -0.16471(16) 0.09157(8) 0.0185(5) Uani 1 1 d . . .
H31B H -0.1996 -0.2242 0.0984 0.022 Uiso 1 1 calc R . .
C32 C -0.23355(16) -0.11321(16) 0.05251(8) 0.0180(5) Uani 1 1 d . . .
C33 C -0.32314(17) -0.15357(18) 0.02203(9) 0.0232(5) Uani 1 1 d . . .
H33C H -0.3706 -0.1515 0.0422 0.028 Uiso 1 1 calc R . .
H33D H -0.3127 -0.2186 0.0147 0.028 Uiso 1 1 calc R . .
C34 C -0.35953(19) -0.10300(18) -0.02721(9) 0.0255(6) Uani 1 1 d . . .
H34C H -0.4232 -0.1239 -0.0426 0.031 Uiso 1 1 calc R . .
H34D H -0.3198 -0.1167 -0.0508 0.031 Uiso 1 1 calc R . .
C35 C -0.35983(17) -0.00017(18) -0.01759(9) 0.0237(5) Uani 1 1 d . . .
H35C H -0.3978 0.0131 0.0070 0.028 Uiso 1 1 calc R . .
H35D H -0.3880 0.0320 -0.0493 0.028 Uiso 1 1 calc R . .
C36 C -0.26121(17) 0.03503(17) 0.00269(9) 0.0205(5) Uani 1 1 d . . .
H36C H -0.2296 0.0392 -0.0254 0.025 Uiso 1 1 calc R . .
H36D H -0.2643 0.0975 0.0162 0.025 Uiso 1 1 calc R . .
C37 C -0.20424(15) -0.02466(17) 0.04334(8) 0.0168(4) Uani 1 1 d . . .
C38 C -0.11970(16) 0.00902(15) 0.07242(8) 0.0156(4) Uani 1 1 d . . .
C39 C -0.08508(15) 0.10310(15) 0.06454(8) 0.0152(4) Uani 1 1 d . . .
C40 C -0.11932(16) 0.17804(16) 0.08668(8) 0.0157(4) Uani 1 1 d . . .
C41 C -0.08258(16) 0.26434(15) 0.08095(8) 0.0172(5) Uani 1 1 d . . .
C42 C -0.01325(16) 0.27627(16) 0.05547(8) 0.0187(5) Uani 1 1 d . . .
H42B H 0.0117 0.3356 0.0532 0.022 Uiso 1 1 calc R . .
C43 C 0.02047(16) 0.20264(17) 0.03308(8) 0.0182(5) Uani 1 1 d . . .
C44 C 0.09846(18) 0.21866(18) 0.00650(10) 0.0241(5) Uani 1 1 d . . .
H44E H 0.1570 0.2278 0.0320 0.029 Uiso 1 1 calc R . .
H44F H 0.0856 0.2755 -0.0136 0.029 Uiso 1 1 calc R . .
C45 C 0.11138(19) 0.13987(19) -0.02802(10) 0.0266(6) Uani 1 1 d . . .
H45E H 0.0613 0.1415 -0.0590 0.032 Uiso 1 1 calc R . .
H45F H 0.1713 0.1470 -0.0377 0.032 Uiso 1 1 calc R . .
C46 C 0.10954(17) 0.04861(18) -0.00175(9) 0.0235(5) Uani 1 1 d . . .
H46E H 0.1586 0.0475 0.0296 0.028 Uiso 1 1 calc R . .
H46F H 0.1219 -0.0015 -0.0237 0.028 Uiso 1 1 calc R . .
C47 C 0.01497(17) 0.03380(17) 0.01057(9) 0.0197(5) Uani 1 1 d . . .
H47E H -0.0317 0.0220 -0.0210 0.024 Uiso 1 1 calc R . .
H47F H 0.0181 -0.0211 0.0321 0.024 Uiso 1 1 calc R . .
C48 C -0.01606(15) 0.11493(16) 0.03713(8) 0.0159(4) Uani 1 1 d . . .
O2 O -0.19162(11) 0.16726(11) 0.10928(6) 0.0182(3) Uani 1 1 d . . .
Si1 Si -0.20710(5) 0.15123(5) 0.16704(3) 0.02036(14) Uani 1 1 d . . .
C49 C -0.1850(2) 0.03025(19) 0.18777(11) 0.0318(6) Uani 1 1 d . . .
H49D H -0.1192 0.0161 0.1915 0.048 Uiso 1 1 calc R . .
H49E H -0.2223 -0.0106 0.1627 0.048 Uiso 1 1 calc R . .
H49F H -0.2019 0.0216 0.2201 0.048 Uiso 1 1 calc R . .
C50 C -0.1283(2) 0.2248(2) 0.21308(10) 0.0353(7) Uani 1 1 d . . .
H50D H -0.0641 0.2060 0.2154 0.053 Uiso 1 1 calc R . .
H50E H -0.1430 0.2186 0.2461 0.053 Uiso 1 1 calc R . .
H50F H -0.1362 0.2888 0.2022 0.053 Uiso 1 1 calc R . .
C51 C -0.3325(2) 0.1812(2) 0.16019(11) 0.0295(6) Uani 1 1 d . . .
C52 C -0.3929(2) 0.1090(3) 0.12670(16) 0.0625(12) Uani 1 1 d . . .
H52D H -0.4584 0.1245 0.1227 0.094 Uiso 1 1 calc R . .
H52E H -0.3808 0.0486 0.1424 0.094 Uiso 1 1 calc R . .
H52F H -0.3777 0.1080 0.0937 0.094 Uiso 1 1 calc R . .
C53 C -0.3565(2) 0.1816(2) 0.21129(13) 0.0445(8) Uani 1 1 d . . .
H53D H -0.4220 0.1972 0.2073 0.067 Uiso 1 1 calc R . .
H53E H -0.3182 0.2271 0.2329 0.067 Uiso 1 1 calc R . .
H53F H -0.3446 0.1209 0.2266 0.067 Uiso 1 1 calc R . .
C54 C -0.3544(2) 0.2756(2) 0.13627(13) 0.0448(8) Uani 1 1 d . . .
H54D H -0.4203 0.2892 0.1328 0.067 Uiso 1 1 calc R . .
H54E H -0.3400 0.2761 0.1031 0.067 Uiso 1 1 calc R . .
H54F H -0.3170 0.3220 0.1576 0.067 Uiso 1 1 calc R . .
Br1 Br -0.034083(17) -0.198607(16) 0.177069(9) 0.02243(5) Uani 1 1 d . . .
Br2 Br -0.129184(18) 0.369207(17) 0.108370(9) 0.02344(6) Uani 1 1 d . . .
C1S C -0.3560(3) -0.4903(3) 0.05811(16) 0.0626(11) Uani 1 1 d DU . .
H1SA H -0.3286 -0.5481 0.0505 0.094 Uiso 1 1 calc R . .
H1SB H -0.3531 -0.4453 0.0319 0.094 Uiso 1 1 calc R . .
H1SC H -0.4208 -0.5005 0.0593 0.094 Uiso 1 1 calc R . .
C2S C -0.3029(2) -0.4548(2) 0.10834(13) 0.0414(7) Uani 1 1 d DU . .
H2SA H -0.2373 -0.4459 0.1071 0.050 Uiso 1 1 calc R . .
H2SB H -0.3049 -0.5011 0.1345 0.050 Uiso 1 1 calc R . .
C3S C -0.34121(19) -0.36490(19) 0.12291(10) 0.0298(6) Uani 1 1 d DU . .
H3SA H -0.3405 -0.3193 0.0962 0.036 Uiso 1 1 calc R . .
H3SB H -0.4066 -0.3744 0.1245 0.036 Uiso 1 1 calc R . .
C4S C -0.2889(2) -0.3259(2) 0.17258(10) 0.0355(7) Uani 1 1 d DU . .
H4SA H -0.2224 -0.3218 0.1724 0.043 Uiso 1 1 calc R . .
H4SB H -0.2949 -0.3684 0.1998 0.043 Uiso 1 1 calc R . .
C5S C -0.3227(2) -0.2315(2) 0.18402(11) 0.0417(8) Uani 1 1 d DU . .
H5SA H -0.2864 -0.2104 0.2166 0.063 Uiso 1 1 calc R . .
H5SB H -0.3883 -0.2351 0.1850 0.063 Uiso 1 1 calc R . .
H5SC H -0.3153 -0.1884 0.1578 0.063 Uiso 1 1 calc R . .
C6S C 0.0419(2) 0.5612(2) 0.52245(11) 0.0388(7) Uani 1 1 d DU . .
H6SA H -0.0241 0.5468 0.5109 0.058 Uiso 1 1 calc R . .
H6SB H 0.0764 0.5323 0.5000 0.058 Uiso 1 1 calc R . .
H6SC H 0.0506 0.6276 0.5222 0.058 Uiso 1 1 calc R . .
C7S C 0.0777(3) 0.5245(3) 0.57623(16) 0.0655(12) Uani 1 1 d DU . .
H7SA H 0.0406 0.5524 0.5981 0.079 Uiso 1 1 calc R . .
H7SB H 0.0669 0.4576 0.5760 0.079 Uiso 1 1 calc R . .
C8S C 0.1754(3) 0.5416(3) 0.59827(14) 0.0529(9) Uani 1 1 d DU . .
H8SA H 0.1862 0.6085 0.5988 0.063 Uiso 1 1 calc R . .
H8SB H 0.2125 0.5139 0.5764 0.063 Uiso 1 1 calc R . .
C9S C 0.2100(3) 0.5045(3) 0.65128(14) 0.0569(10) Uani 1 1 d DU . .
H9SA H 0.1767 0.5352 0.6741 0.068 Uiso 1 1 calc R . .
H9SB H 0.1969 0.4381 0.6516 0.068 Uiso 1 1 calc R . .
C10S C 0.3133(3) 0.5204(3) 0.66980(18) 0.0765(14) Uani 1 1 d DU . .
H10C H 0.3336 0.4974 0.7042 0.115 Uiso 1 1 calc R . .
H10D H 0.3264 0.5860 0.6692 0.115 Uiso 1 1 calc R . .
H10E H 0.3465 0.4879 0.6480 0.115 Uiso 1 1 calc R . .

loop_
_atom_site_aniso_label
_atom_site_aniso_U_11
_atom_site_aniso_U_22
_atom_site_aniso_U_33
_atom_site_aniso_U_23
_atom_site_aniso_U_13
_atom_site_aniso_U_12
Mo1A 0.01488(9) 0.01115(9) 0.01410(8) 0.00113(7) 0.00125(6) -0.00050(7)
C1A 0.0221(12) 0.0157(11) 0.0186(11) 0.0007(9) 0.0030(9) -0.0006(9)
C2A 0.0282(14) 0.0149(11) 0.0240(12) 0.0014(9) 0.0006(10) 0.0028(10)
C3A 0.0309(14) 0.0190(12) 0.0267(13) 0.0069(10) -0.0004(11) 0.0076(11)
C4A 0.0420(17) 0.0140(12) 0.0420(16) -0.0032(11) 0.0019(13) 0.0023(12)
C5A 0.0336(15) 0.0199(13) 0.0323(14) 0.0029(11) 0.0052(12) 0.0146(11)
C6A 0.0346(16) 0.0255(15) 0.0449(17) 0.0111(12) 0.0086(13) 0.0092(12)
C7A 0.0350(18) 0.047(2) 0.071(2) 0.0228(18) 0.0209(17) 0.0163(15)
C8A 0.055(3) 0.066(3) 0.080(3) 0.025(2) 0.040(2) 0.031(2)
C9A 0.077(3) 0.065(3) 0.053(2) 0.0110(19) 0.034(2) 0.038(2)
C10A 0.053(2) 0.0423(19) 0.0376(17) 0.0047(14) 0.0131(15) 0.0226(16)
N1A 0.0183(9) 0.0147(9) 0.0146(8) 0.0010(8) 0.0016(7) -0.0021(8)
C11A 0.0221(11) 0.0113(10) 0.0148(9) 0.0001(9) -0.0003(8) -0.0010(9)
C12A 0.0236(11) 0.0121(11) 0.0198(10) -0.0003(9) 0.0010(9) 0.0006(10)
C13A 0.0240(12) 0.0181(12) 0.0223(11) -0.0006(10) -0.0039(9) -0.0014(11)
C14A 0.0325(13) 0.0179(12) 0.0151(10) -0.0004(10) -0.0023(9) -0.0005(11)
C15A 0.0346(13) 0.0158(11) 0.0177(10) -0.0010(9) 0.0070(9) -0.0056(11)
C16A 0.0217(11) 0.0121(10) 0.0196(10) 0.0001(9) 0.0038(8) -0.0024(9)
C17A 0.0198(12) 0.0267(14) 0.0216(11) -0.0016(10) 0.0031(9) -0.0021(10)
C18A 0.0231(14) 0.053(2) 0.0353(15) 0.0001(14) 0.0060(11) 0.0032(14)
C19A 0.0287(14) 0.0319(15) 0.0287(14) 0.0008(11) 0.0060(11) -0.0078(12)
C20A 0.0230(12) 0.0259(13) 0.0177(10) -0.0016(10) 0.0066(9) -0.0055(11)
C21A 0.0379(18) 0.049(2) 0.0362(16) 0.0058(14) 0.0144(14) -0.0168(15)
C22A 0.0259(15) 0.0273(15) 0.0465(17) -0.0065(13) 0.0042(13) 0.0017(12)
N2A 0.0201(10) 0.0145(10) 0.0204(10) 0.0010(8) 0.0027(8) -0.0010(8)
C23A 0.0280(13) 0.0134(11) 0.0246(12) 0.0004(9) 0.0060(10) -0.0006(10)
C24A 0.0362(16) 0.0181(12) 0.0330(14) 0.0046(11) 0.0080(12) -0.0073(11)
C25A 0.0207(12) 0.0284(14) 0.0280(13) 0.0089(11) 0.0052(10) -0.0051(11)
C26A 0.0197(12) 0.0262(13) 0.0170(11) 0.0042(9) 0.0041(9) 0.0003(10)
C27A 0.0425(17) 0.0144(12) 0.0442(16) -0.0006(11) 0.0212(14) 0.0004(12)
C28A 0.0299(14) 0.0304(14) 0.0327(13) 0.0066(12) 0.0170(11) 0.0040(13)
O1A 0.0167(7) 0.0148(8) 0.0208(7) 0.0006(7) -0.0007(6) -0.0018(7)
C29A 0.0142(11) 0.0138(11) 0.0182(10) -0.0004(8) 0.0048(8) 0.0003(8)
C30A 0.0175(11) 0.0144(11) 0.0163(10) 0.0001(8) 0.0032(9) 0.0001(9)
C31A 0.0212(12) 0.0125(10) 0.0222(11) -0.0006(9) 0.0061(9) -0.0029(9)
C32A 0.0176(12) 0.0154(11) 0.0192(11) -0.0048(9) 0.0041(9) -0.0019(9)
C33A 0.0228(13) 0.0194(12) 0.0264(12) -0.0014(10) 0.0019(10) -0.0069(10)
C34A 0.0196(12) 0.0249(13) 0.0267(13) -0.0039(10) -0.0010(10) -0.0048(10)
C35A 0.0250(13) 0.0255(13) 0.0192(11) -0.0030(10) 0.0012(10) -0.0004(11)
C36A 0.0214(11) 0.0191(12) 0.0169(10) 0.0007(9) 0.0007(8) -0.0007(10)
C37A 0.0165(11) 0.0172(11) 0.0151(10) -0.0008(8) 0.0037(8) 0.0017(9)
C38A 0.0167(10) 0.0131(10) 0.0167(9) -0.0001(9) 0.0038(8) 0.0002(9)
C39A 0.0155(11) 0.0133(10) 0.0151(10) 0.0026(8) -0.0001(8) -0.0006(9)
C40A 0.0199(12) 0.0164(11) 0.0153(10) -0.0004(9) 0.0042(9) -0.0014(9)
C41A 0.0296(14) 0.0128(11) 0.0262(12) 0.0011(9) 0.0067(11) 0.0038(10)
C42A 0.0317(14) 0.0155(12) 0.0264(13) 0.0031(10) 0.0077(11) -0.0017(10)
C43A 0.0273(13) 0.0187(12) 0.0192(11) 0.0032(9) 0.0046(10) -0.0032(10)
C44A 0.0292(14) 0.0236(13) 0.0293(13) 0.0049(11) 0.0132(11) -0.0033(11)
C45A 0.023(2) 0.028(2) 0.026(2) 0.0063(17) 0.0085(18) -0.0019(17)
C46A 0.020(2) 0.030(2) 0.021(2) -0.0001(16) 0.0092(17) 0.0027(16)
C45B 0.029(5) 0.026(4) 0.027(5) 0.010(3) 0.012(4) 0.003(4)
C46B 0.027(5) 0.030(4) 0.025(5) 0.005(4) 0.012(4) 0.014(4)
C47A 0.0210(12) 0.0176(12) 0.0229(12) 0.0010(9) 0.0075(9) 0.0010(9)
C48A 0.0178(11) 0.0161(11) 0.0159(10) -0.0002(8) 0.0024(9) 0.0015(9)
O2A 0.0205(8) 0.0147(8) 0.0193(8) 0.0003(6) 0.0049(7) 0.0000(7)
Si1A 0.0165(3) 0.0169(3) 0.0182(3) -0.0016(2) 0.0037(2) 0.0011(2)
C49A 0.0302(14) 0.0269(14) 0.0228(12) 0.0033(10) 0.0081(11) 0.0094(11)
C50A 0.0298(15) 0.0289(14) 0.0266(13) -0.0080(11) 0.0052(11) -0.0065(11)
C51A 0.0164(12) 0.0234(13) 0.0234(12) -0.0025(10) 0.0043(9) -0.0005(10)
C52A 0.0213(13) 0.0427(17) 0.0299(14) -0.0031(12) 0.0116(11) 0.0019(12)
C53A 0.0235(14) 0.0384(17) 0.0373(15) 0.0056(13) 0.0067(12) 0.0090(12)
C54A 0.0257(14) 0.0342(16) 0.0398(16) -0.0068(13) 0.0049(12) -0.0048(12)
Br1A 0.02700(13) 0.01997(12) 0.02240(11) 0.00785(10) -0.00111(9) -0.00266(10)
Br2A 0.04568(17) 0.01491(12) 0.04440(16) 0.00608(11) 0.02170(13) 0.00899(11)
Mo1 0.01480(9) 0.01131(9) 0.01514(8) 0.00103(7) -0.00035(7) -0.00077(8)
C1 0.0154(11) 0.0178(11) 0.0156(10) -0.0004(9) 0.0002(8) -0.0027(9)
C2 0.0200(12) 0.0144(11) 0.0190(11) 0.0005(8) 0.0003(9) -0.0016(9)
C3 0.0282(14) 0.0170(12) 0.0287(13) -0.0033(10) 0.0042(11) -0.0030(10)
C4 0.0282(14) 0.0169(12) 0.0220(12) 0.0024(9) 0.0021(10) 0.0031(10)
C5 0.0245(13) 0.0102(11) 0.0250(12) -0.0017(9) 0.0018(10) 0.0002(9)
C6 0.0286(14) 0.0240(13) 0.0235(12) 0.0007(10) -0.0010(11) 0.0046(11)
C7 0.0205(13) 0.0325(16) 0.0424(16) 0.0020(13) 0.0060(12) 0.0044(11)
C8 0.0327(16) 0.0286(15) 0.0412(16) -0.0001(12) 0.0154(13) 0.0000(12)
C9 0.0365(16) 0.0288(15) 0.0246(13) -0.0033(11) 0.0093(11) -0.0037(12)
C10 0.0280(14) 0.0236(13) 0.0245(12) -0.0042(10) 0.0019(10) -0.0025(11)
N1 0.0198(10) 0.0147(10) 0.0155(9) 0.0008(7) 0.0024(7) 0.0011(8)
C11 0.0218(12) 0.0124(11) 0.0158(10) 0.0016(8) -0.0011(9) -0.0010(9)
C12 0.0244(13) 0.0123(11) 0.0245(12) -0.0008(9) -0.0018(10) 0.0009(9)
C13 0.0259(13) 0.0168(12) 0.0264(13) 0.0014(10) -0.0079(10) 0.0001(10)
C14 0.0396(16) 0.0180(12) 0.0194(12) 0.0039(10) -0.0075(11) -0.0042(11)
C15 0.0402(16) 0.0212(13) 0.0153(11) 0.0016(9) 0.0005(11) -0.0083(11)
C16 0.0263(13) 0.0132(11) 0.0185(11) 0.0000(8) 0.0001(9) -0.0034(9)
C17 0.0197(12) 0.0225(13) 0.0277(12) -0.0031(10) 0.0008(10) -0.0001(10)
C18 0.0306(15) 0.0317(15) 0.0366(15) -0.0012(12) 0.0056(12) -0.0101(12)
C19 0.0282(15) 0.0415(19) 0.0434(17) -0.0084(14) 0.0003(13) 0.0090(13)
C20 0.0276(13) 0.0256(13) 0.0183(11) 0.0005(9) 0.0056(10) -0.0058(10)
C21 0.0322(16) 0.0275(15) 0.0387(16) -0.0028(12) 0.0059(13) -0.0001(12)
C22 0.0388(17) 0.0330(16) 0.0320(15) 0.0047(13) 0.0064(12) -0.0133(14)
N2 0.0184(10) 0.0128(9) 0.0184(9) 0.0004(7) -0.0002(8) -0.0005(8)
C23 0.0204(12) 0.0147(11) 0.0200(11) 0.0002(9) -0.0032(9) -0.0005(9)
C24 0.0268(14) 0.0142(12) 0.0434(16) 0.0021(11) -0.0033(12) -0.0042(10)
C25 0.0178(13) 0.0234(13) 0.0395(15) 0.0051(11) 0.0040(11) -0.0044(10)
C26 0.0183(12) 0.0194(12) 0.0264(12) 0.0058(10) -0.0004(10) -0.0007(10)
C27 0.0269(13) 0.0176(12) 0.0221(12) -0.0038(10) 0.0004(10) -0.0003(10)
C28 0.0221(13) 0.0233(13) 0.0311(14) 0.0040(10) 0.0057(11) -0.0001(10)
O1 0.0157(8) 0.0163(8) 0.0196(8) -0.0004(6) -0.0016(6) 0.0002(6)
C29 0.0137(10) 0.0148(11) 0.0171(10) -0.0024(8) 0.0026(8) -0.0012(8)
C30 0.0164(11) 0.0156(11) 0.0182(10) 0.0011(9) 0.0036(8) 0.0021(9)
C31 0.0220(12) 0.0158(11) 0.0177(11) -0.0009(9) 0.0045(9) -0.0015(9)
C32 0.0193(12) 0.0183(12) 0.0168(10) -0.0022(9) 0.0051(9) -0.0029(9)
C33 0.0216(12) 0.0232(13) 0.0216(12) 0.0024(10) -0.0013(9) -0.0076(10)
C34 0.0262(14) 0.0264(14) 0.0206(12) -0.0008(10) -0.0017(10) -0.0090(11)
C35 0.0200(12) 0.0256(13) 0.0215(11) 0.0014(10) -0.0034(9) 0.0004(10)
C36 0.0212(12) 0.0191(12) 0.0193(11) 0.0031(9) 0.0007(9) -0.0021(10)
C37 0.0158(10) 0.0180(11) 0.0159(9) -0.0003(9) 0.0023(8) 0.0017(10)
C38 0.0176(11) 0.0117(10) 0.0176(10) -0.0007(8) 0.0043(9) 0.0001(8)
C39 0.0152(11) 0.0130(11) 0.0150(10) 0.0004(8) -0.0015(8) -0.0001(8)
C40 0.0149(11) 0.0161(11) 0.0147(10) 0.0015(8) 0.0006(8) -0.0005(9)
C41 0.0198(12) 0.0128(10) 0.0159(10) -0.0006(8) -0.0021(9) 0.0032(9)
C42 0.0197(12) 0.0156(11) 0.0196(11) 0.0029(8) 0.0020(9) -0.0035(9)
C43 0.0148(11) 0.0227(12) 0.0160(10) 0.0042(9) 0.0015(8) -0.0009(9)
C44 0.0211(13) 0.0262(14) 0.0271(13) 0.0026(10) 0.0099(10) -0.0047(10)
C45 0.0265(14) 0.0281(14) 0.0279(13) 0.0038(11) 0.0120(11) 0.0020(11)
C46 0.0218(13) 0.0264(13) 0.0228(12) 0.0004(10) 0.0061(10) 0.0038(11)
C47 0.0211(12) 0.0200(12) 0.0184(11) -0.0001(9) 0.0054(9) 0.0029(10)
C48 0.0148(11) 0.0167(11) 0.0139(10) 0.0016(8) -0.0011(8) 0.0017(9)
O2 0.0178(8) 0.0172(8) 0.0201(8) -0.0017(6) 0.0054(6) -0.0004(7)
Si1 0.0238(3) 0.0174(3) 0.0216(3) -0.0017(3) 0.0088(3) -0.0019(3)
C49 0.0435(17) 0.0210(13) 0.0357(15) 0.0056(11) 0.0193(13) 0.0031(12)
C50 0.0464(18) 0.0337(16) 0.0226(13) -0.0022(11) 0.0015(12) -0.0093(14)
C51 0.0284(14) 0.0302(15) 0.0343(15) -0.0059(12) 0.0165(12) 0.0002(12)
C52 0.0230(16) 0.072(3) 0.092(3) -0.045(2) 0.0124(18) -0.0087(17)
C53 0.048(2) 0.0447(19) 0.052(2) 0.0050(16) 0.0352(16) 0.0025(16)
C54 0.0409(18) 0.046(2) 0.056(2) 0.0164(16) 0.0296(16) 0.0252(15)
Br1 0.02313(12) 0.01809(11) 0.02298(11) 0.00620(10) -0.00108(9) -0.00055(10)
Br2 0.03031(14) 0.01345(11) 0.02689(12) -0.00161(9) 0.00723(10) 0.00169(10)
C1S 0.061(3) 0.042(2) 0.076(3) -0.0200(19) -0.003(2) 0.0071(18)
C2S 0.0360(17) 0.0306(16) 0.0533(19) -0.0009(14) 0.0016(14) 0.0053(14)
C3S 0.0288(14) 0.0268(14) 0.0333(14) 0.0062(11) 0.0065(11) 0.0006(11)
C4S 0.0380(17) 0.0365(16) 0.0316(15) 0.0100(12) 0.0070(13) -0.0026(13)
C5S 0.052(2) 0.0441(19) 0.0292(15) 0.0004(13) 0.0094(14) 0.0047(15)
C6S 0.0354(17) 0.0414(18) 0.0379(16) -0.0092(14) 0.0049(13) -0.0113(14)
C7S 0.052(2) 0.063(3) 0.076(3) 0.013(2) 0.001(2) -0.014(2)
C8S 0.057(2) 0.0316(17) 0.062(2) -0.0009(16) -0.0039(18) -0.0051(16)
C9S 0.060(2) 0.051(2) 0.052(2) 0.0071(17) -0.0026(18) 0.0133(19)
C10S 0.072(3) 0.056(3) 0.089(3) -0.015(2) -0.008(2) 0.009(2)

loop_
_atom_type_symbol
_atom_type_description
_atom_type_scat_dispersion_real
_atom_type_scat_dispersion_imag
_atom_type_scat_source
C C 0.0033 0.0016 'International Tables Vol C Tables 4.2.6.8 and 6.1.1.4'
H H 0.0000 0.0000 'International Tables Vol C Tables 4.2.6.8 and 6.1.1.4'
N N 0.0061 0.0033 'International Tables Vol C Tables 4.2.6.8 and 6.1.1.4'
O O 0.0106 0.0060 'International Tables Vol C Tables 4.2.6.8 and 6.1.1.4'
Si Si 0.0817 0.0704 'International Tables Vol C Tables 4.2.6.8 and 6.1.1.4'
Br Br -0.2901 2.4595 'International Tables Vol C Tables 4.2.6.8 and 6.1.1.4'
Mo Mo -1.6832 0.6857 'International Tables Vol C Tables 4.2.6.8 and 6.1.1.4'

loop_
_geom_angle_atom_site_label_1
_geom_angle_atom_site_label_2
_geom_angle_atom_site_label_3
_geom_angle
N1A Mo1A C1A 102.28(10)
N1A Mo1A O1A 115.99(8)
C1A Mo1A O1A 109.29(9)
N1A Mo1A N2A 107.73(9)
C1A Mo1A N2A 104.81(9)
O1A Mo1A N2A 115.38(8)
C2A C1A Mo1A 145.86(18)
C1A C2A C5A 107.3(2)
C1A C2A C4A 108.6(2)
C5A C2A C4A 110.8(2)
C1A C2A C3A 110.2(2)
C5A C2A C3A 112.7(2)
C4A C2A C3A 107.2(2)
C10A C5A C6A 118.3(3)
C10A C5A C2A 120.5(3)
C6A C5A C2A 121.1(3)
C7A C6A C5A 120.8(3)
C8A C7A C6A 120.3(4)
C7A C8A C9A 119.1(3)
C10A C9A C8A 120.4(4)
C9A C10A C5A 121.1(4)
C11A N1A Mo1A 177.40(18)
N1A C11A C16A 119.0(2)
N1A C11A C12A 118.7(2)
C16A C11A C12A 122.3(2)
C13A C12A C11A 117.7(2)
C13A C12A C17A 122.0(2)
C11A C12A C17A 120.2(2)
C14A C13A C12A 120.8(2)
C15A C14A C13A 120.8(2)
C14A C15A C16A 121.0(2)
C15A C16A C11A 117.3(2)
C15A C16A C20A 121.0(2)
C11A C16A C20A 121.68(19)
C12A C17A C18A 114.1(2)
C12A C17A C19A 109.0(2)
C18A C17A C19A 110.5(2)
C16A C20A C21A 113.0(2)
C16A C20A C22A 110.1(2)
C21A C20A C22A 110.3(2)
C26A N2A C23A 106.8(2)
C26A N2A Mo1A 137.10(17)
C23A N2A Mo1A 115.47(16)
C24A C23A N2A 108.7(2)
C24A C23A C27A 129.9(2)
N2A C23A C27A 121.4(2)
C23A C24A C25A 107.2(2)
C26A C25A C24A 108.9(2)
C25A C26A N2A 108.5(2)
C25A C26A C28A 129.4(2)
N2A C26A C28A 122.2(2)
C29A O1A Mo1A 141.01(15)
O1A C29A C30A 121.5(2)
O1A C29A C38A 119.4(2)
C30A C29A C38A 118.8(2)
C31A C30A C29A 120.6(2)
C31A C30A Br1A 118.30(17)
C29A C30A Br1A 120.85(17)
C30A C31A C32A 120.9(2)
C31A C32A C37A 119.3(2)
C31A C32A C33A 118.7(2)
C37A C32A C33A 122.0(2)
C32A C33A C34A 112.4(2)
C35A C34A C33A 108.7(2)
C34A C35A C36A 111.5(2)
C37A C36A C35A 113.4(2)
C32A C37A C38A 119.6(2)
C32A C37A C36A 120.8(2)
C38A C37A C36A 119.5(2)
C29A C38A C37A 120.7(2)
C29A C38A C39A 118.8(2)
C37A C38A C39A 120.5(2)
C48A C39A C40A 120.6(2)
C48A C39A C38A 121.6(2)
C40A C39A C38A 117.8(2)
O2A C40A C41A 120.8(2)
O2A C40A C39A 120.6(2)
C41A C40A C39A 118.3(2)
C42A C41A C40A 121.0(2)
C42A C41A Br2A 118.79(18)
C40A C41A Br2A 120.12(19)
C41A C42A C43A 121.3(2)
C42A C43A C48A 118.6(2)
C42A C43A C44A 118.9(2)
C48A C43A C44A 122.4(2)
C45A C44A C43A 114.2(2)
C45A C44A C45B 29.2(4)
C43A C44A C45B 110.7(4)
C44A C45A C46A 109.2(3)
C45A C46A C47A 109.3(3)
C46B C45B C44A 107.6(7)
C47A C46B C45B 111.3(7)
C46B C47A C48A 114.8(4)
C46B C47A C46A 31.5(4)
C48A C47A C46A 111.4(2)
C39A C48A C43A 120.1(2)
C39A C48A C47A 119.8(2)
C43A C48A C47A 120.1(2)
C40A O2A Si1A 130.98(15)
O2A Si1A C50A 110.09(11)
O2A Si1A C49A 110.85(10)
C50A Si1A C49A 108.11(13)
O2A Si1A C51A 104.35(10)
C50A Si1A C51A 113.85(12)
C49A Si1A C51A 109.58(12)
C53A C51A C52A 108.3(2)
C53A C51A C54A 109.4(2)
C52A C51A C54A 108.7(2)
C53A C51A Si1A 111.63(18)
C52A C51A Si1A 109.06(17)
C54A C51A Si1A 109.66(18)
N1 Mo1 C1 103.22(10)
N1 Mo1 O1 114.84(8)
C1 Mo1 O1 107.24(8)
N1 Mo1 N2 106.43(8)
C1 Mo1 N2 104.36(9)
O1 Mo1 N2 119.12(7)
C2 C1 Mo1 147.16(17)
C1 C2 C4 110.99(19)
C1 C2 C5 106.95(19)
C4 C2 C5 113.1(2)
C1 C2 C3 107.84(19)
C4 C2 C3 108.0(2)
C5 C2 C3 109.9(2)
C6 C5 C10 117.3(2)
C6 C5 C2 122.8(2)
C10 C5 C2 119.8(2)
C5 C6 C7 121.2(2)
C8 C7 C6 120.7(3)
C7 C8 C9 119.1(3)
C10 C9 C8 120.1(3)
C9 C10 C5 121.6(3)
C11 N1 Mo1 171.50(17)
N1 C11 C12 119.3(2)
N1 C11 C16 118.6(2)
C12 C11 C16 122.1(2)
C13 C12 C11 117.6(2)
C13 C12 C17 120.7(2)
C11 C12 C17 121.5(2)
C14 C13 C12 120.8(2)
C15 C14 C13 120.9(2)
C14 C15 C16 121.2(3)
C15 C16 C11 117.4(2)
C15 C16 C20 121.0(2)
C11 C16 C20 121.6(2)
C12 C17 C19 113.2(2)
C12 C17 C18 109.8(2)
C19 C17 C18 111.8(2)
C16 C20 C22 111.9(2)
C16 C20 C21 110.6(2)
C22 C20 C21 110.8(2)
C26 N2 C23 106.71(19)
C26 N2 Mo1 137.85(16)
C23 N2 Mo1 114.93(16)
C24 C23 N2 109.1(2)
C24 C23 C27 129.9(2)
N2 C23 C27 120.9(2)
C23 C24 C25 107.2(2)
C26 C25 C24 108.7(2)
C25 C26 N2 108.3(2)
C25 C26 C28 128.9(2)
N2 C26 C28 122.7(2)
C29 O1 Mo1 142.00(15)
O1 C29 C30 122.3(2)
O1 C29 C38 119.2(2)
C30 C29 C38 118.4(2)
C31 C30 C29 121.1(2)
C31 C30 Br1 118.95(18)
C29 C30 Br1 119.76(17)
C30 C31 C32 121.0(2)
C31 C32 C37 119.0(2)
C31 C32 C33 119.1(2)
C37 C32 C33 121.8(2)
C32 C33 C34 112.7(2)
C33 C34 C35 109.8(2)
C34 C35 C36 110.7(2)
C37 C36 C35 113.6(2)
C32 C37 C38 119.5(2)
C32 C37 C36 121.3(2)
C38 C37 C36 119.3(2)
C29 C38 C37 120.9(2)
C29 C38 C39 117.2(2)
C37 C38 C39 121.9(2)
C40 C39 C48 120.9(2)
C40 C39 C38 118.9(2)
C48 C39 C38 120.2(2)
O2 C40 C41 121.5(2)
O2 C40 C39 120.4(2)
C41 C40 C39 117.8(2)
C42 C41 C40 121.7(2)
C42 C41 Br2 118.54(17)
C40 C41 Br2 119.71(18)
C41 C42 C43 120.8(2)
C42 C43 C48 119.2(2)
C42 C43 C44 118.9(2)
C48 C43 C44 121.9(2)
C43 C44 C45 113.4(2)
C46 C45 C44 110.5(2)
C45 C46 C47 110.2(2)
C48 C47 C46 112.9(2)
C43 C48 C39 119.6(2)
C43 C48 C47 120.7(2)
C39 C48 C47 119.7(2)
C40 O2 Si1 137.76(15)
O2 Si1 C50 111.16(11)
O2 Si1 C49 111.70(11)
C50 Si1 C49 107.70(14)
O2 Si1 C51 102.82(11)
C50 Si1 C51 112.87(14)
C49 Si1 C51 110.63(13)
C53 C51 C54 108.6(2)
C53 C51 C52 108.9(3)
C54 C51 C52 109.0(3)
C53 C51 Si1 110.2(2)
C54 C51 Si1 111.2(2)
C52 C51 Si1 109.1(2)
C1S C2S C3S 112.8(3)
C4S C3S C2S 114.5(2)
C3S C4S C5S 113.6(2)
C8S C7S C6S 115.3(3)
C7S C8S C9S 114.8(3)
C10S C9S C8S 111.0(3)

loop_
_geom_bond_atom_site_label_1
_geom_bond_atom_site_label_2
_geom_bond_distance
Mo1A N1A 1.7318(17)
Mo1A C1A 1.884(2)
Mo1A O1A 1.9397(15)
Mo1A N2A 2.020(2)
C1A C2A 1.518(3)
C2A C5A 1.537(4)
C2A C4A 1.548(4)
C2A C3A 1.547(3)
C5A C10A 1.380(4)
C5A C6A 1.399(4)
C6A C7A 1.380(4)
C7A C8A 1.375(6)
C8A C9A 1.398(6)
C9A C10A 1.372(5)
N1A C11A 1.397(3)
C11A C16A 1.406(3)
C11A C12A 1.414(3)
C12A C13A 1.390(3)
C12A C17A 1.514(3)
C13A C14A 1.387(3)
C14A C15A 1.383(4)
C15A C16A 1.401(3)
C16A C20A 1.518(3)
C17A C18A 1.534(4)
C17A C19A 1.537(4)
C20A C21A 1.523(4)
C20A C22A 1.537(4)
N2A C26A 1.409(3)
N2A C23A 1.409(3)
C23A C24A 1.371(4)
C23A C27A 1.498(4)
C24A C25A 1.419(4)
C25A C26A 1.354(4)
C26A C28A 1.486(4)
O1A C29A 1.350(3)
C29A C30A 1.402(3)
C29A C38A 1.405(3)
C30A C31A 1.391(3)
C30A Br1A 1.887(2)
C31A C32A 1.396(3)
C32A C37A 1.408(3)
C32A C33A 1.504(3)
C33A C34A 1.523(4)
C34A C35A 1.520(4)
C35A C36A 1.525(3)
C36A C37A 1.515(3)
C37A C38A 1.408(3)
C38A C39A 1.503(3)
C39A C48A 1.403(3)
C39A C40A 1.403(3)
C40A O2A 1.370(3)
C40A C41A 1.395(3)
C41A C42A 1.381(4)
C41A Br2A 1.900(2)
C42A C43A 1.391(4)
C43A C48A 1.403(3)
C43A C44A 1.519(3)
C44A C45A 1.518(5)
C44A C45B 1.568(9)
C45A C46A 1.523(6)
C46A C47A 1.537(4)
C45B C46B 1.528(11)
C46B C47A 1.485(8)
C47A C48A 1.519(3)
O2A Si1A 1.6749(17)
Si1A C50A 1.866(3)
Si1A C49A 1.868(3)
Si1A C51A 1.885(2)
C51A C53A 1.536(4)
C51A C52A 1.539(3)
C51A C54A 1.542(4)
Mo1 N1 1.7219(18)
Mo1 C1 1.881(2)
Mo1 O1 1.9391(16)
Mo1 N2 2.034(2)
C1 C2 1.513(3)
C2 C4 1.531(3)
C2 C5 1.540(3)
C2 C3 1.546(3)
C5 C6 1.379(4)
C5 C10 1.399(3)
C6 C7 1.394(4)
C7 C8 1.371(4)
C8 C9 1.384(4)
C9 C10 1.383(4)
N1 C11 1.394(3)
C11 C12 1.414(3)
C11 C16 1.420(3)
C12 C13 1.398(3)
C12 C17 1.509(4)
C13 C14 1.386(4)
C14 C15 1.383(4)
C15 C16 1.394(3)
C16 C20 1.514(4)
C17 C19 1.528(4)
C17 C18 1.536(4)
C20 C22 1.528(4)
C20 C21 1.532(4)
N2 C26 1.406(3)
N2 C23 1.409(3)
C23 C24 1.360(4)
C23 C27 1.500(4)
C24 C25 1.421(4)
C25 C26 1.360(4)
C26 C28 1.491(4)
O1 C29 1.352(3)
C29 C30 1.396(3)
C29 C38 1.405(3)
C30 C31 1.381(3)
C30 Br1 1.902(2)
C31 C32 1.399(3)
C32 C37 1.406(3)
C32 C33 1.517(3)
C33 C34 1.523(3)
C34 C35 1.526(4)
C35 C36 1.530(3)
C36 C37 1.510(3)
C37 C38 1.411(3)
C38 C39 1.500(3)
C39 C40 1.402(3)
C39 C48 1.412(3)
C40 O2 1.365(3)
C40 C41 1.397(3)
C41 C42 1.380(3)
C41 Br2 1.904(2)
C42 C43 1.387(3)
C43 C48 1.406(3)
C43 C44 1.520(3)
C44 C45 1.529(4)
C45 C46 1.518(4)
C46 C47 1.532(3)
C47 C48 1.516(3)
O2 Si1 1.6656(17)
Si1 C50 1.853(3)
Si1 C49 1.862(3)
Si1 C51 1.878(3)
C51 C53 1.520(4)
C51 C54 1.529(4)
C51 C52 1.542(4)
C1S C2S 1.511(5)
C2S C3S 1.520(4)
C3S C4S 1.514(4)
C4S C5S 1.524(4)
C6S C7S 1.542(5)
C7S C8S 1.458(5)
C8S C9S 1.523(5)
C9S C10S 1.517(5)
